data_7230924
loop_
_publ_author_name
'Hatcher, Lauren E.'

_publ_section_title
;
 Understanding solid-state photoswitching in [Re(OMe2-bpy)(CO)3(\h1-NO2)]
 crystals via in situ photocrystallography
;
_journal_issue 39
_journal_name_full CrystEngComm
_journal_page_first 5990
_journal_paper_doi 10.1039/C8CE00774H
_journal_volume 20
_journal_year 2018
_chemical_formula_moiety 'C15 H12 N3 O7 Re'
_chemical_formula_sum 'C15 H12 N3 O7 Re'
_chemical_formula_weight 532.48
_chemical_name_systematic
;
Nitro-(4,4'-dimethoxy-2,2'-bipyridine)-rhenium(I)-tricarbonyl
;
_chemical_properties_physical Light-sensitive,Photo-sensitive
_space_group_crystal_system tetragonal
_space_group_IT_number 82
_space_group_name_Hall 'I -4'
_space_group_name_H-M_alt 'I -4'
_symmetry_space_group_name_Hall 'I -4'
_symmetry_space_group_name_H-M 'I -4'
_atom_sites_solution_hydrogens geom
_audit_creation_method SHELXL-2014
_audit_update_record
;
2018-05-11 deposited with the CCDC.
2018-06-19 downloaded from the CCDC.
;
_cell_angle_alpha 90
_cell_angle_beta 90
_cell_angle_gamma 90
_cell_formula_units_Z 8
_cell_length_a 22.5635(5)
_cell_length_b 22.5635(5)
_cell_length_c 6.5794(2)
_cell_measurement_reflns_used 2514
_cell_measurement_temperature 150(2)
_cell_measurement_theta_max 27.6000
_cell_measurement_theta_min 3.6050
_cell_volume 3349.65(15)
_computing_cell_refinement 'CrysAlisPro 1.171.38.43 (Rigaku OD, 2015)'
_computing_data_collection 'CrysAlisPro 1.171.38.43 (Rigaku OD, 2015)'
_computing_data_reduction 'CrysAlisPro 1.171.38.43 (Rigaku OD, 2015)'
_computing_molecular_graphics 'Olex2 (Dolomanov et al., 2009)'
_computing_publication_material 'Olex2 (Dolomanov et al., 2009)'
_computing_structure_refinement 'ShelXL (Sheldrick, 2015)'
_computing_structure_solution 'ShelXS (Sheldrick, 2015)'
_diffrn_ambient_temperature 150(2)
_diffrn_detector_area_resol_mean 10.3795
_diffrn_measured_fraction_theta_full 0.998
_diffrn_measured_fraction_theta_max 0.998
_diffrn_measurement_device_type 'Xcalibur, Atlas, Gemini ultra'
_diffrn_measurement_method '\w scans'
_diffrn_radiation_type MoK\a
_diffrn_radiation_wavelength 0.71073
_diffrn_reflns_av_R_equivalents 0.0569
_diffrn_reflns_av_unetI/netI 0.0835
_diffrn_reflns_Laue_measured_fraction_full 0.998
_diffrn_reflns_Laue_measured_fraction_max 0.998
_diffrn_reflns_limit_h_max 27
_diffrn_reflns_limit_h_min -27
_diffrn_reflns_limit_k_max 27
_diffrn_reflns_limit_k_min -19
_diffrn_reflns_limit_l_max 8
_diffrn_reflns_limit_l_min -8
_diffrn_reflns_number 6080
_diffrn_reflns_point_group_measured_fraction_full 0.930
_diffrn_reflns_point_group_measured_fraction_max 0.925
_diffrn_reflns_theta_full 25.000
_diffrn_reflns_theta_max 25.675
_diffrn_reflns_theta_min 2.855
_diffrn_source_type 'Enhance (Mo) X-ray Source'
_exptl_absorpt_coefficient_mu 7.300
_exptl_absorpt_correction_T_max 0.836
_exptl_absorpt_correction_T_min 0.571
_exptl_absorpt_correction_type analytical
_exptl_absorpt_process_details
;
CrysAlisPro 1.171.38.43 (Rigaku Oxford Diffraction, 2015)
Analytical numeric absorption correction using a multifaceted crystal
            model based on expressions derived by R.C. Clark & J.S. Reid.
(Clark, R. C. & Reid, J. S. (1995). Acta Cryst. A51, 887-897)
Empirical absorption correction using spherical harmonics,
 implemented in SCALE3 ABSPACK scaling algorithm.
;
_exptl_crystal_colour yellow
_exptl_crystal_density_diffrn 2.112
_exptl_crystal_description needles
_exptl_crystal_F_000 2032
_exptl_crystal_size_max 0.260
_exptl_crystal_size_mid 0.027
_exptl_crystal_size_min 0.027
_refine_diff_density_max 0.999
_refine_diff_density_min -1.232
_refine_diff_density_rms 0.149
_refine_ls_abs_structure_details
;
 Flack x determined using 916 quotients [(I+)-(I-)]/[(I+)+(I-)]
 (Parsons, Flack and Wagner, Acta Cryst. B69 (2013) 249-259).
;
_refine_ls_abs_structure_Flack -0.038(16)
_refine_ls_extinction_method none
_refine_ls_goodness_of_fit_ref 1.045
_refine_ls_hydrogen_treatment constr
_refine_ls_matrix_type full
_refine_ls_number_parameters 235
_refine_ls_number_reflns 2928
_refine_ls_number_restraints 261
_refine_ls_restrained_S_all 1.007
_refine_ls_R_factor_all 0.0529
_refine_ls_R_factor_gt 0.0428
_refine_ls_shift/su_max 0.000
_refine_ls_shift/su_mean 0.000
_refine_ls_structure_factor_coef Fsqd
_refine_ls_weighting_details 'w=1/[\s^2^(Fo^2^)+(0.0212P)^2^] where P=(Fo^2^+2Fc^2^)/3'
_refine_ls_weighting_scheme calc
_refine_ls_wR_factor_gt 0.0762
_refine_ls_wR_factor_ref 0.0824
_reflns_Friedel_coverage 0.692
_reflns_Friedel_fraction_full 0.849
_reflns_Friedel_fraction_max 0.838
_reflns_number_gt 2605
_reflns_number_total 2928
_reflns_threshold_expression 'I > 2\s(I)'
_cod_data_source_file c8ce00774h2.cif
_cod_data_source_block 15min_405nm
_cod_depositor_comments 'Adding full bibliography for 7230920--7230941.cif.'
_cod_original_cell_volume 3349.65(19)
_cod_database_code 7230924
_shelx_space_group_comment
;
The symmetry employed for this shelxl refinement is uniquely defined
by the following loop, which should always be used as a source of
symmetry information in preference to the above space-group names.
They are only intended as comments.
;

loop_
_space_group_symop_operation_xyz
'x, y, z'
'y, -x, -z'
'-x, -y, z'
'-y, x, -z'
'x+1/2, y+1/2, z+1/2'
'y+1/2, -x+1/2, -z+1/2'
'-x+1/2, -y+1/2, z+1/2'
'-y+1/2, x+1/2, -z+1/2'

loop_
_atom_site_label
_atom_site_type_symbol
_atom_site_fract_x
_atom_site_fract_y
_atom_site_fract_z
_atom_site_U_iso_or_equiv
_atom_site_adp_type
_atom_site_occupancy
_atom_site_site_symmetry_order
_atom_site_calc_flag
_atom_site_refinement_flags_posn
_atom_site_refinement_flags_adp
_atom_site_refinement_flags_occupancy
_atom_site_disorder_assembly
_atom_site_disorder_group
C1 C 0.6403(6) 0.5545(6) 0.856(3) 0.033(3) Uani 1 1 d . U . . .
C2 C 0.6768(6) 0.6007(7) 0.506(2) 0.029(3) Uani 1 1 d . U . . .
C3 C 0.6323(7) 0.4914(7) 0.510(2) 0.033(3) Uani 1 1 d . U . . .
C4 C 0.7826(7) 0.5156(7) 0.289(2) 0.032(3) Uani 1 1 d . U . . .
H4 H 0.7613 0.5482 0.2337 0.039 Uiso 1 1 calc R U . . .
C5 C 0.8310(6) 0.4963(6) 0.180(2) 0.031(3) Uani 1 1 d . U . . .
H5 H 0.8432 0.5154 0.0582 0.037 Uiso 1 1 calc R U . . .
C6 C 0.8615(6) 0.4469(7) 0.257(2) 0.031(3) Uani 1 1 d . U . . .
C7 C 0.8423(6) 0.4222(6) 0.438(2) 0.026(3) Uani 1 1 d . U . . .
H7 H 0.8628 0.3895 0.4954 0.031 Uiso 1 1 calc R U . . .
C8 C 0.7935(6) 0.4452(6) 0.534(2) 0.026(3) Uani 1 1 d . U . . .
C9 C 0.7712(6) 0.4209(6) 0.729(2) 0.025(3) Uani 1 1 d . U . . .
C10 C 0.7940(6) 0.3730(6) 0.825(2) 0.025(3) Uani 1 1 d . U . . .
H10 H 0.8273 0.3533 0.7682 0.030 Uiso 1 1 calc R U . . .
C11 C 0.7699(6) 0.3524(6) 1.0039(19) 0.022(2) Uani 1 1 d . U . . .
C12 C 0.7202(6) 0.3816(6) 1.083(2) 0.030(3) Uani 1 1 d . U . . .
H12 H 0.7013 0.3679 1.2035 0.036 Uiso 1 1 calc R U . . .
C13 C 0.6999(7) 0.4309(6) 0.982(2) 0.034(3) Uani 1 1 d . U . . .
H13 H 0.6671 0.4518 1.0370 0.040 Uiso 1 1 calc R U . . .
C14 C 0.9296(7) 0.4464(7) -0.019(2) 0.045(4) Uani 1 1 d . U . . .
H14A H 0.8984 0.4430 -0.1218 0.068 Uiso 1 1 calc R U . . .
H14B H 0.9648 0.4245 -0.0634 0.068 Uiso 1 1 calc R U . . .
H14C H 0.9398 0.4882 0.0006 0.068 Uiso 1 1 calc R U . . .
C15 C 0.7688(7) 0.2795(7) 1.272(2) 0.034(4) Uani 1 1 d . U . . .
H15A H 0.7302 0.2623 1.2369 0.050 Uiso 1 1 calc R U . . .
H15B H 0.7633 0.3108 1.3734 0.050 Uiso 1 1 calc R U . . .
H15C H 0.7946 0.2486 1.3269 0.050 Uiso 1 1 calc R U . . .
N2 N 0.7626(5) 0.4935(5) 0.4631(18) 0.030(2) Uani 1 1 d . U . . .
N3 N 0.7238(5) 0.4508(5) 0.8091(18) 0.029(2) Uani 1 1 d . U . . .
O3 O 0.6081(5) 0.5668(5) 0.9875(16) 0.048(3) Uani 1 1 d . U . . .
O4 O 0.6642(5) 0.6441(4) 0.4223(16) 0.041(3) Uani 1 1 d . U . . .
O5 O 0.5939(5) 0.4687(5) 0.4208(18) 0.056(3) Uani 1 1 d . U . . .
O6 O 0.9086(4) 0.4220(5) 0.1708(17) 0.042(3) Uani 1 1 d . U . . .
O7 O 0.7955(4) 0.3044(4) 1.0914(12) 0.031(2) Uani 1 1 d . U . . .
Re1 Re 0.69451(2) 0.53005(2) 0.65197(8) 0.02694(17) Uani 1 1 d . U . . .
N1 N 0.7733(8) 0.5786(11) 0.805(5) 0.0359(19) Uani 0.524(13) 1 d D U P A 1
O1 O 0.8231(7) 0.5630(8) 0.765(3) 0.0359(19) Uani 0.524(13) 1 d D U P A 1
O2 O 0.7634(8) 0.6196(9) 0.914(3) 0.0359(19) Uani 0.524(13) 1 d D U P A 1
N1A N 0.7817(8) 0.6078(11) 0.889(5) 0.0359(19) Uani 0.476(13) 1 d D U P A 2
O1A O 0.7723(9) 0.5601(9) 0.786(4) 0.0359(19) Uani 0.476(13) 1 d D U P A 2
O2A O 0.7325(8) 0.6363(8) 0.910(3) 0.0359(19) Uani 0.476(13) 1 d D U P A 2

loop_
_atom_site_aniso_label
_atom_site_aniso_U_11
_atom_site_aniso_U_22
_atom_site_aniso_U_33
_atom_site_aniso_U_23
_atom_site_aniso_U_13
_atom_site_aniso_U_12
C1 0.033(4) 0.029(6) 0.036(4) 0.004(4) 0.002(3) 0.005(4)
C2 0.028(6) 0.026(3) 0.034(5) 0.002(3) -0.005(4) -0.002(3)
C3 0.032(4) 0.024(5) 0.044(6) 0.005(4) -0.009(4) 0.001(4)
C4 0.032(5) 0.033(6) 0.032(4) 0.005(4) -0.004(4) 0.002(4)
C5 0.029(5) 0.035(5) 0.028(5) 0.005(4) -0.007(4) 0.002(4)
C6 0.026(5) 0.037(6) 0.028(4) 0.009(4) -0.002(4) 0.003(4)
C7 0.022(4) 0.030(5) 0.026(4) 0.005(4) -0.004(3) 0.002(4)
C8 0.022(4) 0.029(4) 0.027(4) 0.003(3) -0.004(3) 0.001(4)
C9 0.024(4) 0.025(4) 0.026(4) 0.001(3) -0.005(3) -0.001(3)
C10 0.025(5) 0.026(4) 0.024(4) 0.001(3) -0.003(4) 0.000(4)
C11 0.025(5) 0.021(4) 0.020(4) -0.003(3) -0.006(3) -0.006(3)
C12 0.032(5) 0.027(5) 0.031(5) 0.002(4) 0.002(4) 0.000(4)
C13 0.038(6) 0.030(5) 0.033(4) 0.003(4) 0.003(4) 0.004(4)
C14 0.040(8) 0.058(10) 0.038(5) 0.016(6) 0.007(5) 0.006(7)
C15 0.045(8) 0.031(7) 0.025(5) 0.007(5) 0.006(5) 0.001(6)
N2 0.027(3) 0.031(4) 0.031(3) 0.005(2) -0.005(3) 0.003(3)
N3 0.027(4) 0.030(3) 0.029(4) 0.003(3) -0.003(3) 0.003(3)
O3 0.056(6) 0.041(7) 0.046(4) 0.010(4) 0.016(4) 0.018(5)
O4 0.041(6) 0.032(4) 0.052(6) 0.011(4) -0.004(5) 0.002(4)
O5 0.047(5) 0.046(6) 0.076(8) -0.004(5) -0.025(5) -0.007(4)
O6 0.037(4) 0.051(5) 0.039(4) 0.017(4) 0.009(4) 0.014(4)
O7 0.036(5) 0.031(4) 0.026(4) 0.008(3) 0.003(4) 0.005(3)
Re1 0.0248(3) 0.0255(3) 0.0305(3) 0.0033(3) -0.0025(3) 0.0012(3)
N1 0.029(3) 0.039(4) 0.040(4) -0.001(3) -0.005(3) -0.002(3)
O1 0.029(3) 0.039(4) 0.040(4) -0.001(3) -0.005(3) -0.002(3)
O2 0.029(3) 0.039(4) 0.040(4) -0.001(3) -0.005(3) -0.002(3)
N1A 0.029(3) 0.039(4) 0.040(4) -0.001(3) -0.005(3) -0.002(3)
O1A 0.029(3) 0.039(4) 0.040(4) -0.001(3) -0.005(3) -0.002(3)
O2A 0.029(3) 0.039(4) 0.040(4) -0.001(3) -0.005(3) -0.002(3)

loop_
_atom_type_symbol
_atom_type_description
_atom_type_scat_dispersion_real
_atom_type_scat_dispersion_imag
_atom_type_scat_source
C C 0.0033 0.0016 'International Tables Vol C Tables 4.2.6.8 and 6.1.1.4'
H H 0.0000 0.0000 'International Tables Vol C Tables 4.2.6.8 and 6.1.1.4'
N N 0.0061 0.0033 'International Tables Vol C Tables 4.2.6.8 and 6.1.1.4'
O O 0.0106 0.0060 'International Tables Vol C Tables 4.2.6.8 and 6.1.1.4'
Re Re -1.0185 7.2310 'International Tables Vol C Tables 4.2.6.8 and 6.1.1.4'

loop_
_exptl_crystal_face_index_h
_exptl_crystal_face_index_k
_exptl_crystal_face_index_l
_exptl_crystal_face_perp_dist
-1 -1 0 0.0105
1 -1 0 0.0135
-1 1 0 0.0135
1 1 0 0.0164
1 -1 -1 0.1144
-1 1 1 0.1144

loop_
_geom_angle_atom_site_label_1
_geom_angle_atom_site_label_2
_geom_angle_atom_site_label_3
_geom_angle
O3 C1 Re1 176.2(13)
O4 C2 Re1 177.2(13)
O5 C3 Re1 178.6(14)
N2 C4 C5 126.7(14)
N2 C4 H4 116.6
C5 C4 H4 116.6
C4 C5 C6 116.8(14)
C4 C5 H5 121.6
C6 C5 H5 121.6
O6 C6 C7 116.5(13)
O6 C6 C5 124.9(13)
C7 C6 C5 118.6(14)
C8 C7 C6 119.7(14)
C8 C7 H7 120.2
C6 C7 H7 120.2
C7 C8 N2 123.3(13)
C7 C8 C9 122.0(13)
N2 C8 C9 114.6(12)
C10 C9 N3 120.5(12)
C10 C9 C8 124.9(13)
N3 C9 C8 114.6(12)
C9 C10 C11 121.4(13)
C9 C10 H10 119.3
C11 C10 H10 119.3
O7 C11 C10 117.7(12)
O7 C11 C12 123.9(12)
C10 C11 C12 118.4(13)
C13 C12 C11 117.7(13)
C13 C12 H12 121.1
C11 C12 H12 121.1
N3 C13 C12 123.4(14)
N3 C13 H13 118.3
C12 C13 H13 118.3
O6 C14 H14A 109.5
O6 C14 H14B 109.5
H14A C14 H14B 109.5
O6 C14 H14C 109.5
H14A C14 H14C 109.5
H14B C14 H14C 109.5
O7 C15 H15A 109.5
O7 C15 H15B 109.5
H15A C15 H15B 109.5
O7 C15 H15C 109.5
H15A C15 H15C 109.5
H15B C15 H15C 109.5
C4 N2 C8 114.8(13)
C4 N2 Re1 126.8(10)
C8 N2 Re1 118.1(9)
C13 N3 C9 118.6(13)
C13 N3 Re1 124.0(11)
C9 N3 Re1 117.3(9)
C6 O6 C14 118.0(11)
C11 O7 C15 118.8(11)
C1 Re1 C3 90.3(7)
C1 Re1 C2 88.8(6)
C3 Re1 C2 88.9(6)
C1 Re1 O1A 98.6(7)
C3 Re1 O1A 169.5(7)
C2 Re1 O1A 96.8(8)
C1 Re1 N2 170.0(5)
C3 Re1 N2 93.9(5)
C2 Re1 N2 100.4(5)
O1A Re1 N2 76.4(7)
C1 Re1 N3 95.7(5)
C3 Re1 N3 94.6(5)
C2 Re1 N3 174.3(6)
O1A Re1 N3 79.0(8)
N2 Re1 N3 75.0(4)
C1 Re1 N1 92.8(7)
C3 Re1 N1 176.2(9)
C2 Re1 N1 89.1(9)
N2 Re1 N1 83.3(6)
N3 Re1 N1 87.1(8)
O2 N1 O1 122.2(17)
O2 N1 Re1 119.0(14)
O1 N1 Re1 118.7(14)
O1A N1A O2A 109.3(14)
N1A O1A Re1 129.4(13)

loop_
_geom_bond_atom_site_label_1
_geom_bond_atom_site_label_2
_geom_bond_distance
C1 O3 1.164(17)
C1 Re1 1.898(15)
C2 O4 1.158(16)
C2 Re1 1.905(15)
C3 O5 1.164(17)
C3 Re1 1.899(15)
C4 N2 1.329(17)
C4 C5 1.377(19)
C4 H4 0.9500
C5 C6 1.404(19)
C5 H5 0.9500
C6 O6 1.331(17)
C6 C7 1.383(19)
C7 C8 1.372(19)
C7 H7 0.9500
C8 N2 1.373(17)
C8 C9 1.481(18)
C9 C10 1.354(18)
C9 N3 1.371(18)
C10 C11 1.377(18)
C10 H10 0.9500
C11 O7 1.354(15)
C11 C12 1.402(19)
C12 C13 1.379(19)
C12 H12 0.9500
C13 N3 1.334(19)
C13 H13 0.9500
C14 O6 1.443(17)
C14 H14A 0.9800
C14 H14B 0.9800
C14 H14C 0.9800
C15 O7 1.444(14)
C15 H15A 0.9800
C15 H15B 0.9800
C15 H15C 0.9800
N2 Re1 2.142(12)
N3 Re1 2.169(12)
Re1 O1A 2.08(2)
Re1 N1 2.318(19)
N1 O2 1.191(12)
N1 O1 1.207(13)
N1A O1A 1.289(13)
N1A O2A 1.290(13)

loop_
_geom_torsion_atom_site_label_1
_geom_torsion_atom_site_label_2
_geom_torsion_atom_site_label_3
_geom_torsion_atom_site_label_4
_geom_torsion
N2 C4 C5 C6 2(2)
C4 C5 C6 O6 179.2(14)
C4 C5 C6 C7 -2(2)
O6 C6 C7 C8 -179.1(13)
C5 C6 C7 C8 2(2)
C6 C7 C8 N2 -2(2)
C6 C7 C8 C9 -179.6(13)
C7 C8 C9 C10 -3(2)
N2 C8 C9 C10 178.9(14)
C7 C8 C9 N3 177.0(14)
N2 C8 C9 N3 -0.9(18)
N3 C9 C10 C11 1(2)
C8 C9 C10 C11 -178.7(12)
C9 C10 C11 O7 -179.7(12)
C9 C10 C11 C12 1(2)
O7 C11 C12 C13 178.2(13)
C10 C11 C12 C13 -3(2)
C11 C12 C13 N3 2(2)
C5 C4 N2 C8 -2(2)
C5 C4 N2 Re1 171.6(11)
C7 C8 N2 C4 2(2)
C9 C8 N2 C4 179.8(12)
C7 C8 N2 Re1 -172.3(11)
C9 C8 N2 Re1 5.5(16)
C12 C13 N3 C9 0(2)
C12 C13 N3 Re1 -177.7(11)
C10 C9 N3 C13 -2(2)
C8 C9 N3 C13 178.2(12)
C10 C9 N3 Re1 176.2(10)
C8 C9 N3 Re1 -4.0(15)
C7 C6 O6 C14 179.6(13)
C5 C6 O6 C14 -1(2)
C10 C11 O7 C15 -176.0(12)
C12 C11 O7 C15 3.3(19)
O2A N1A O1A Re1 3(4)
